data_8106901
loop_
_publ_author_name
'Chen, Wei'
'Ji, Mian'
'Yang, Shiyong'

_publ_section_title
;
 Crystal structure of bis(2-fluoro-4-nitrophenyl) terephthalate
 C20H10F2N2O8
;
_journal_issue 2
_journal_name_full 'Zeitschrift f\"ur Kristallographie - New Crystal Structures'
_journal_page_first 439
_journal_page_last 440
_journal_paper_doi 10.1515/ncrs-2015-0122
_journal_volume 231
_journal_year 2016
_chemical_formula_moiety 'C20 H10 F2 N2 O8'
_chemical_formula_sum 'C20 H10 F2 N2 O8'
_chemical_formula_weight 444.30
_space_group_crystal_system triclinic
_space_group_IT_number 2
_space_group_name_Hall '-P 1'
_space_group_name_H-M_alt 'P -1'
_atom_sites_solution_hydrogens geom
_audit_update_record
;
2015-03-24 # Formatted by publCIF
;
_cell_angle_alpha 109.115(11)
_cell_angle_beta 97.058(11)
_cell_angle_gamma 108.767(11)
_cell_formula_units_Z 2
_cell_length_a 9.0557(19)
_cell_length_b 9.2766(17)
_cell_length_c 12.641(3)
_cell_measurement_reflns_used 2895
_cell_measurement_temperature 173.1500
_cell_measurement_theta_max 27.4806
_cell_measurement_theta_min 1.7633
_cell_volume 918.6(4)
_computing_cell_refinement 'CrystalClear (Rigaku Inc., 2007)'
_computing_data_collection 'CrystalClear (Rigaku Inc., 2007)'
_computing_data_reduction 'CrystalClear (Rigaku Inc., 2007)'
_computing_molecular_graphics 'Olex2 (Dolomanov et al., 2009)'
_computing_publication_material 'Olex2 (Dolomanov et al., 2009)'
_computing_structure_refinement 'SHELXL (Sheldrick, 2013)'
_computing_structure_solution
;
'SHELXS (Sheldrick, 2013)'
;
_diffrn_ambient_temperature 173.1500
_diffrn_detector_area_resol_mean 28.5714
_diffrn_measured_fraction_theta_full 0.990
_diffrn_measured_fraction_theta_max 0.987
_diffrn_measurement_device
;
Saturn724+ (2x2 bin mode)
;
_diffrn_measurement_device_details
;
AFC10: Fixed Chi 2 circle
;
_diffrn_measurement_device_type 'Saturn724+ CCD'
_diffrn_measurement_method '\w scans at fixed \c = 45\%'
_diffrn_orient_matrix_type d*Trek
_diffrn_orient_matrix_UB_11 -0.0330
_diffrn_orient_matrix_UB_12 -0.1127
_diffrn_orient_matrix_UB_13 -0.0277
_diffrn_orient_matrix_UB_21 0.0960
_diffrn_orient_matrix_UB_22 0.0166
_diffrn_orient_matrix_UB_23 -0.0703
_diffrn_orient_matrix_UB_31 0.0265
_diffrn_orient_matrix_UB_32 -0.0044
_diffrn_orient_matrix_UB_33 0.0823
_diffrn_radiation_detector CCD
_diffrn_radiation_monochromator 'Graphite Monochromator'
_diffrn_radiation_type MoK\a
_diffrn_radiation_wavelength 0.71073
_diffrn_reflns_av_R_equivalents 0.0325
_diffrn_reflns_av_unetI/netI 0.0288
_diffrn_reflns_Laue_measured_fraction_full 0.990
_diffrn_reflns_Laue_measured_fraction_max 0.987
_diffrn_reflns_limit_h_max 11
_diffrn_reflns_limit_h_min -11
_diffrn_reflns_limit_k_max 11
_diffrn_reflns_limit_k_min -11
_diffrn_reflns_limit_l_max 16
_diffrn_reflns_limit_l_min -16
_diffrn_reflns_number 10700
_diffrn_reflns_point_group_measured_fraction_full 0.990
_diffrn_reflns_point_group_measured_fraction_max 0.987
_diffrn_reflns_theta_full 26.000
_diffrn_reflns_theta_max 27.488
_diffrn_reflns_theta_min 1.763
_diffrn_source 'Sealed Tube'
_diffrn_source_current 30.0000
_diffrn_source_power 1.5000
_diffrn_source_voltage 50.0000
_exptl_absorpt_coefficient_mu 0.139
_exptl_absorpt_correction_T_max 1.0000
_exptl_absorpt_correction_T_min 0.8578
_exptl_absorpt_correction_type multi-scan
_exptl_absorpt_process_details 'CrystalClear (Rigaku Inc., 2007)'
_exptl_crystal_colour Colorless
_exptl_crystal_density_diffrn 1.606
_exptl_crystal_description block
_exptl_crystal_F_000 452
_exptl_crystal_size_max 0.45
_exptl_crystal_size_mid 0.37
_exptl_crystal_size_min 0.15
_refine_diff_density_max 0.837
_refine_diff_density_min -0.273
_refine_diff_density_rms 0.049
_refine_ls_extinction_coef .
_refine_ls_extinction_method none
_refine_ls_goodness_of_fit_ref 1.134
_refine_ls_hydrogen_treatment constr
_refine_ls_matrix_type full
_refine_ls_number_parameters 289
_refine_ls_number_reflns 4154
_refine_ls_number_restraints 0
_refine_ls_restrained_S_all 1.134
_refine_ls_R_factor_all 0.0582
_refine_ls_R_factor_gt 0.0537
_refine_ls_shift/su_max 0.003
_refine_ls_shift/su_mean 0.001
_refine_ls_structure_factor_coef Fsqd
_refine_ls_weighting_details 'w=1/[\s^2^(Fo^2^)+(0.0651P)^2^+0.4106P] where P=(Fo^2^+2Fc^2^)/3'
_refine_ls_weighting_scheme calc
_refine_ls_wR_factor_gt 0.1381
_refine_ls_wR_factor_ref 0.1416
_reflns_Friedel_coverage 0.000
_reflns_Friedel_fraction_full .
_reflns_Friedel_fraction_max .
_reflns_number_gt 3903
_reflns_number_total 4154
_reflns_threshold_expression 'I > 2\s(I)'
_cod_data_source_file suppl_ncrs-2015-0122_suppl.cif
_cod_data_source_block a
_cod_original_cell_volume 918.6(3)
_cod_database_code 8106901
_shelx_space_group_comment
;
The symmetry employed for this shelxl refinement is uniquely defined
by the following loop, which should always be used as a source of
symmetry information in preference to the above space-group names.
They are only intended as comments.
;
_diffrn_number_total 4155
_olex2_refinement_description
;
1. Fixed Uiso
 At 1.2 times of:
  All C(H) groups
2.a Aromatic/amide H refined with riding coordinates:
 C2(H2), C3(H3), C6(H6), C9(H9), C10(H10), C12(H12), C13(H13), C16(H16),
 C17(H17), C19(H19)
;

loop_
_space_group_symop_operation_xyz
'x, y, z'
'-x, -y, -z'

loop_
_atom_site_label
_atom_site_type_symbol
_atom_site_fract_x
_atom_site_fract_y
_atom_site_fract_z
_atom_site_U_iso_or_equiv
_atom_site_adp_type
_atom_site_occupancy
_atom_site_site_symmetry_order
_atom_site_calc_flag
_atom_site_refinement_flags_posn
_atom_site_refinement_flags_adp
_atom_site_refinement_flags_occupancy
_atom_site_disorder_assembly
_atom_site_disorder_group
F1 F -0.0049(2) 0.4315(2) 0.57291(14) 0.0679(5) Uani 1 1 d . . . . .
F2 F 0.14626(14) 0.64940(17) -0.10640(10) 0.0464(3) Uani 1 1 d . . . . .
O1 O -0.07302(19) 0.2082(2) 0.87305(13) 0.0547(4) Uani 1 1 d . . . . .
O2 O 0.0575(2) 0.04534(18) 0.84671(12) 0.0531(4) Uani 1 1 d . . . . .
O3 O 0.16409(16) 0.28873(15) 0.44380(10) 0.0340(3) Uani 1 1 d . . . . .
O4 O 0.35115(16) 0.53988(16) 0.56000(10) 0.0342(3) Uani 1 1 d . . . . .
O5 O 0.29760(16) 0.44689(16) -0.04461(10) 0.0341(3) Uani 1 1 d . . . . .
O6 O 0.40346(15) 0.71973(15) 0.06830(10) 0.0294(3) Uani 1 1 d . . . . .
O7 O 0.6314(2) 0.9288(2) -0.32625(13) 0.0529(4) Uani 1 1 d . . . . .
O8 O 0.3839(2) 0.9071(2) -0.36450(13) 0.0504(4) Uani 1 1 d . . . . .
N1 N 0.0085(2) 0.1422(2) 0.82103(13) 0.0406(4) Uani 1 1 d . . . . .
N2 N 0.4981(2) 0.8992(2) -0.30696(14) 0.0390(4) Uani 1 1 d . . . . .
C1 C 0.0529(2) 0.1806(2) 0.72228(14) 0.0314(4) Uani 1 1 d . . . . .
C2 C 0.1457(2) 0.1097(2) 0.66331(16) 0.0338(4) Uani 1 1 d . . . . .
H2 H 0.1808 0.0372 0.6850 0.041 Uiso 1 1 calc R . . . .
C3 C 0.1865(2) 0.1481(2) 0.57049(15) 0.0316(4) Uani 1 1 d . . . . .
H3 H 0.2485 0.1009 0.5288 0.038 Uiso 1 1 calc R . . . .
C4 C 0.1340(2) 0.2566(2) 0.54109(14) 0.0298(4) Uani 1 1 d . . . . .
C5 C 0.0420(3) 0.3254(3) 0.60291(17) 0.0383(4) Uani 1 1 d . . . . .
C6 C -0.0017(2) 0.2887(3) 0.69432(17) 0.0386(4) Uani 1 1 d . . . . .
H6 H -0.0650 0.3348 0.7351 0.046 Uiso 1 1 calc R . . . .
C7 C 0.27391(19) 0.4432(2) 0.46482(14) 0.0256(3) Uani 1 1 d . . . . .
C8 C 0.28361(19) 0.4707(2) 0.35598(14) 0.0241(3) Uani 1 1 d . . . . .
C9 C 0.1906(2) 0.3501(2) 0.24830(14) 0.0279(3) Uani 1 1 d . . . . .
H9 H 0.1176 0.2493 0.2427 0.033 Uiso 1 1 calc R . . . .
C10 C 0.2070(2) 0.3804(2) 0.14937(14) 0.0278(3) Uani 1 1 d . . . . .
H10 H 0.1460 0.2992 0.0771 0.033 Uiso 1 1 calc R . . . .
C11 C 0.31465(19) 0.5324(2) 0.15808(14) 0.0246(3) Uani 1 1 d . . . . .
C12 C 0.4040(2) 0.6554(2) 0.26639(15) 0.0302(4) Uani 1 1 d . . . . .
H12 H 0.4733 0.7581 0.2723 0.036 Uiso 1 1 calc R . . . .
C13 C 0.3892(2) 0.6241(2) 0.36529(15) 0.0306(4) Uani 1 1 d . . . . .
H13 H 0.4495 0.7054 0.4377 0.037 Uiso 1 1 calc R . . . .
C14 C 0.33397(19) 0.5556(2) 0.04889(14) 0.0262(3) Uani 1 1 d . . . . .
C15 C 0.4261(2) 0.7572(2) -0.02807(14) 0.0272(3) Uani 1 1 d . . . . .
C16 C 0.5811(2) 0.8388(2) -0.03222(15) 0.0302(4) Uani 1 1 d . . . . .
H16 H 0.6688 0.8623 0.0263 0.036 Uiso 1 1 calc R . . . .
C17 C 0.6051(2) 0.8857(2) -0.12459(16) 0.0319(4) Uani 1 1 d . . . . .
H17 H 0.7087 0.9399 -0.1292 0.038 Uiso 1 1 calc R . . . .
C18 C 0.4724(2) 0.8500(2) -0.20898(15) 0.0312(4) Uani 1 1 d . . . . .
C19 C 0.3159(2) 0.7708(2) -0.20610(15) 0.0330(4) Uani 1 1 d . . . . .
H19 H 0.2282 0.7495 -0.2639 0.040 Uiso 1 1 calc R . . . .
C20 C 0.2952(2) 0.7248(2) -0.11423(15) 0.0309(4) Uani 1 1 d . . . . .

loop_
_atom_site_aniso_label
_atom_site_aniso_U_11
_atom_site_aniso_U_22
_atom_site_aniso_U_33
_atom_site_aniso_U_23
_atom_site_aniso_U_13
_atom_site_aniso_U_12
F1 0.0895(11) 0.0980(12) 0.0853(11) 0.0724(10) 0.0561(9) 0.0720(10)
F2 0.0317(6) 0.0686(8) 0.0446(7) 0.0304(6) 0.0144(5) 0.0164(6)
O1 0.0461(9) 0.0759(11) 0.0362(8) 0.0282(8) 0.0186(7) 0.0071(8)
O2 0.0667(10) 0.0406(8) 0.0364(8) 0.0259(7) -0.0035(7) -0.0037(7)
O3 0.0422(7) 0.0323(7) 0.0247(6) 0.0152(5) 0.0123(5) 0.0053(5)
O4 0.0401(7) 0.0346(7) 0.0240(6) 0.0134(5) 0.0072(5) 0.0077(6)
O5 0.0416(7) 0.0324(7) 0.0241(6) 0.0116(5) 0.0094(5) 0.0080(5)
O6 0.0391(7) 0.0287(6) 0.0233(6) 0.0145(5) 0.0118(5) 0.0110(5)
O7 0.0649(10) 0.0586(10) 0.0427(8) 0.0292(8) 0.0309(8) 0.0174(8)
O8 0.0819(12) 0.0544(9) 0.0389(8) 0.0305(7) 0.0230(8) 0.0408(9)
N1 0.0377(9) 0.0390(9) 0.0260(8) 0.0167(7) -0.0015(6) -0.0096(7)
N2 0.0644(11) 0.0320(8) 0.0311(8) 0.0180(7) 0.0220(8) 0.0223(8)
C1 0.0286(8) 0.0328(9) 0.0242(8) 0.0154(7) 0.0025(6) -0.0015(7)
C2 0.0332(9) 0.0310(9) 0.0339(9) 0.0177(7) 0.0014(7) 0.0058(7)
C3 0.0300(8) 0.0297(8) 0.0306(9) 0.0123(7) 0.0063(7) 0.0059(7)
C4 0.0323(9) 0.0311(8) 0.0237(8) 0.0145(7) 0.0084(6) 0.0049(7)
C5 0.0461(11) 0.0449(11) 0.0420(10) 0.0299(9) 0.0198(9) 0.0238(9)
C6 0.0418(10) 0.0472(11) 0.0377(10) 0.0240(9) 0.0213(8) 0.0191(9)
C7 0.0265(8) 0.0286(8) 0.0268(8) 0.0145(7) 0.0105(6) 0.0117(6)
C8 0.0247(7) 0.0288(8) 0.0240(7) 0.0144(6) 0.0098(6) 0.0112(6)
C9 0.0292(8) 0.0264(8) 0.0277(8) 0.0124(7) 0.0105(6) 0.0072(7)
C10 0.0293(8) 0.0285(8) 0.0222(8) 0.0092(6) 0.0065(6) 0.0076(7)
C11 0.0247(7) 0.0291(8) 0.0246(8) 0.0145(6) 0.0087(6) 0.0110(6)
C12 0.0315(8) 0.0278(8) 0.0276(8) 0.0141(7) 0.0066(7) 0.0039(7)
C13 0.0318(8) 0.0305(9) 0.0227(8) 0.0108(7) 0.0041(6) 0.0041(7)
C14 0.0252(8) 0.0286(8) 0.0253(8) 0.0127(7) 0.0070(6) 0.0087(6)
C15 0.0366(9) 0.0278(8) 0.0235(8) 0.0133(7) 0.0134(7) 0.0149(7)
C16 0.0348(9) 0.0286(8) 0.0302(8) 0.0137(7) 0.0111(7) 0.0128(7)
C17 0.0376(9) 0.0285(8) 0.0352(9) 0.0159(7) 0.0182(7) 0.0127(7)
C18 0.0488(10) 0.0284(8) 0.0273(8) 0.0156(7) 0.0197(7) 0.0198(8)
C19 0.0423(10) 0.0369(9) 0.0262(8) 0.0144(7) 0.0099(7) 0.0207(8)
C20 0.0324(9) 0.0355(9) 0.0302(8) 0.0158(7) 0.0140(7) 0.0144(7)

loop_
_atom_type_symbol
_atom_type_description
_atom_type_scat_dispersion_real
_atom_type_scat_dispersion_imag
_atom_type_scat_source
C C 0.0033 0.0016 'International Tables Vol C Tables 4.2.6.8 and 6.1.1.4'
H H 0.0000 0.0000 'International Tables Vol C Tables 4.2.6.8 and 6.1.1.4'
F F 0.0171 0.0103 'International Tables Vol C Tables 4.2.6.8 and 6.1.1.4'
N N 0.0061 0.0033 'International Tables Vol C Tables 4.2.6.8 and 6.1.1.4'
O O 0.0106 0.0060 'International Tables Vol C Tables 4.2.6.8 and 6.1.1.4'

loop_
_geom_angle_atom_site_label_1
_geom_angle_atom_site_label_2
_geom_angle_atom_site_label_3
_geom_angle
_geom_angle_site_symmetry_1
_geom_angle_site_symmetry_3
C7 O3 C4 116.12(13) . .
C14 O6 C15 116.66(12) . .
O1 N1 O2 123.94(16) . .
O1 N1 C1 118.69(17) . .
O2 N1 C1 117.36(18) . .
O7 N2 O8 124.08(16) . .
O7 N2 C18 118.12(17) . .
O8 N2 C18 117.80(17) . .
C2 C1 N1 119.85(17) . .
C6 C1 N1 117.08(17) . .
C6 C1 C2 123.07(16) . .
C1 C2 C3 118.85(17) . .
C4 C3 C2 119.20(17) . .
C3 C4 O3 120.29(16) . .
C5 C4 O3 119.58(16) . .
C5 C4 C3 119.98(16) . .
F1 C5 C4 118.32(16) . .
F1 C5 C6 119.45(18) . .
C4 C5 C6 122.22(17) . .
C1 C6 C5 116.67(18) . .
O3 C7 C8 111.69(14) . .
O4 C7 O3 122.48(14) . .
O4 C7 C8 125.84(15) . .
C9 C8 C7 122.07(14) . .
C9 C8 C13 120.37(15) . .
C13 C8 C7 117.56(15) . .
C10 C9 C8 119.82(15) . .
C9 C10 C11 119.99(15) . .
C10 C11 C12 120.15(14) . .
C10 C11 C14 117.86(14) . .
C12 C11 C14 121.96(14) . .
C13 C12 C11 119.80(15) . .
C12 C13 C8 119.81(15) . .
O5 C14 O6 123.12(14) . .
O5 C14 C11 125.50(15) . .
O6 C14 C11 111.35(13) . .
C16 C15 O6 118.85(15) . .
C16 C15 C20 120.25(15) . .
C20 C15 O6 120.71(15) . .
C15 C16 C17 119.53(17) . .
C18 C17 C16 118.54(16) . .
C17 C18 N2 118.47(16) . .
C17 C18 C19 123.17(16) . .
C19 C18 N2 118.35(17) . .
C20 C19 C18 117.22(17) . .
F2 C20 C15 118.96(15) . .
F2 C20 C19 119.76(16) . .
C19 C20 C15 121.27(16) . .

loop_
_geom_bond_atom_site_label_1
_geom_bond_atom_site_label_2
_geom_bond_distance
_geom_bond_site_symmetry_2
F1 C5 1.329(2) .
F2 C20 1.338(2) .
O1 N1 1.225(3) .
O2 N1 1.234(2) .
O3 C4 1.3948(19) .
O3 C7 1.372(2) .
O4 C7 1.193(2) .
O5 C14 1.197(2) .
O6 C14 1.369(2) .
O6 C15 1.3927(18) .
O7 N2 1.223(2) .
O8 N2 1.226(2) .
N1 C1 1.473(2) .
N2 C18 1.473(2) .
C1 C2 1.373(3) .
C1 C6 1.372(3) .
C2 C3 1.391(2) .
C3 C4 1.374(3) .
C4 C5 1.373(3) .
C5 C6 1.375(2) .
C7 C8 1.487(2) .
C8 C9 1.389(2) .
C8 C13 1.393(2) .
C9 C10 1.383(2) .
C10 C11 1.393(2) .
C11 C12 1.393(2) .
C11 C14 1.487(2) .
C12 C13 1.385(2) .
C15 C16 1.381(2) .
C15 C20 1.386(3) .
C16 C17 1.391(2) .
C17 C18 1.375(3) .
C18 C19 1.382(3) .
C19 C20 1.376(2) .

loop_
_geom_torsion_atom_site_label_1
_geom_torsion_atom_site_label_2
_geom_torsion_atom_site_label_3
_geom_torsion_atom_site_label_4
_geom_torsion
_geom_torsion_site_symmetry_1
_geom_torsion_site_symmetry_2
_geom_torsion_site_symmetry_3
_geom_torsion_site_symmetry_4
F1 C5 C6 C1 -178.9(2) . . . .
O1 N1 C1 C2 179.27(17) . . . .
O1 N1 C1 C6 -0.3(2) . . . .
O2 N1 C1 C2 -0.2(2) . . . .
O2 N1 C1 C6 -179.86(17) . . . .
O3 C4 C5 F1 -5.2(3) . . . .
O3 C4 C5 C6 175.10(18) . . . .
O3 C7 C8 C9 -0.3(2) . . . .
O3 C7 C8 C13 179.00(15) . . . .
O4 C7 C8 C9 179.04(17) . . . .
O4 C7 C8 C13 -1.6(3) . . . .
O6 C15 C16 C17 -176.25(14) . . . .
O6 C15 C20 F2 -3.3(2) . . . .
O6 C15 C20 C19 175.79(15) . . . .
O7 N2 C18 C17 18.9(2) . . . .
O7 N2 C18 C19 -161.35(17) . . . .
O8 N2 C18 C17 -161.43(17) . . . .
O8 N2 C18 C19 18.3(2) . . . .
N1 C1 C2 C3 -179.84(15) . . . .
N1 C1 C6 C5 179.21(17) . . . .
N2 C18 C19 C20 179.42(15) . . . .
C1 C2 C3 C4 0.5(3) . . . .
C2 C1 C6 C5 -0.4(3) . . . .
C2 C3 C4 O3 -175.75(15) . . . .
C2 C3 C4 C5 -0.2(3) . . . .
C3 C4 C5 F1 179.18(18) . . . .
C3 C4 C5 C6 -0.5(3) . . . .
C4 O3 C7 O4 6.9(2) . . . .
C4 O3 C7 C8 -173.74(14) . . . .
C4 C5 C6 C1 0.8(3) . . . .
C6 C1 C2 C3 -0.2(3) . . . .
C7 O3 C4 C3 -109.89(19) . . . .
C7 O3 C4 C5 74.5(2) . . . .
C7 C8 C9 C10 -178.45(15) . . . .
C7 C8 C13 C12 179.30(16) . . . .
C8 C9 C10 C11 -1.0(2) . . . .
C9 C8 C13 C12 -1.4(3) . . . .
C9 C10 C11 C12 -1.2(3) . . . .
C9 C10 C11 C14 176.86(15) . . . .
C10 C11 C12 C13 2.0(3) . . . .
C10 C11 C14 O5 -19.3(3) . . . .
C10 C11 C14 O6 162.10(14) . . . .
C11 C12 C13 C8 -0.8(3) . . . .
C12 C11 C14 O5 158.63(18) . . . .
C12 C11 C14 O6 -19.9(2) . . . .
C13 C8 C9 C10 2.3(3) . . . .
C14 O6 C15 C16 -118.24(17) . . . .
C14 O6 C15 C20 66.7(2) . . . .
C14 C11 C12 C13 -175.90(16) . . . .
C15 O6 C14 O5 2.1(2) . . . .
C15 O6 C14 C11 -179.27(13) . . . .
C15 C16 C17 C18 0.5(2) . . . .
C16 C15 C20 F2 -178.26(16) . . . .
C16 C15 C20 C19 0.8(3) . . . .
C16 C17 C18 N2 -179.79(15) . . . .
C16 C17 C18 C19 0.5(3) . . . .
C17 C18 C19 C20 -0.9(3) . . . .
C18 C19 C20 F2 179.27(16) . . . .
C18 C19 C20 C15 0.2(3) . . . .
C20 C15 C16 C17 -1.2(3) . . . .
